data_4313817
loop_
_publ_author_name
'Ashrafomolouk Asadi'
'Colin Eaborn'
'Peter B. Hitchcock'
'Margaret M. Meehan'
'J. David Smith'

_publ_section_title
;
 The Structure of Tri(cyclohexyl)tin Chloride between 108 and 298 K: A
 Compound in Which Molecular Dimensions Vary with Temperature
;
_journal_name_full 'Inorganic Chemistry'
_journal_page_first 4141
_journal_page_last 4146
_journal_paper_doi 10.1021/ic026272f
_journal_volume 42
_journal_year 2003
_chemical_compound_source 'synthesis as described'
_chemical_formula_moiety 'C18 H33 Cl1 Sn1'
_chemical_formula_sum 'C18 H33 Cl Sn'
_chemical_formula_weight 403.58
_chemical_name_common '[cy3SnCl] at 298K '
_chemical_name_systematic
;
 ?
;
_space_group_IT_number 11
_symmetry_cell_setting monoclinic
_symmetry_Int_Tables_number 11
_symmetry_space_group_name_Hall '-P 2yb'
_symmetry_space_group_name_H-M 'P 1 21/m 1'
_atom_sites_solution_hydrogens geom
_atom_sites_solution_primary direct
_atom_sites_solution_secondary difmap
_audit_conform_dict_location ftp://ftp.iucr.org/pub/cif_core.dic
_audit_conform_dict_name cif_core.dic
_audit_conform_dict_version 2.2
_audit_creation_date 2002-09-09T14:48:21-00:00
_audit_creation_method 'WinGX routine CIF_UPDATE'
_cell_angle_alpha 90
_cell_angle_beta 107.392(2)
_cell_angle_gamma 90
_cell_formula_units_Z 2
_cell_length_a 10.5453(4)
_cell_length_b 17.1991(7)
_cell_length_c 5.7130(2)
_cell_measurement_reflns_used 19340
_cell_measurement_temperature 298(2)
_cell_measurement_theta_max 27.878
_cell_measurement_theta_min 3.705
_cell_measurement_wavelength 0.71073
_cell_volume 988.79(7)
_computing_cell_refinement 'HKL Scalepack (Otwinowski & Minor 1997)'
_computing_data_collection 'Collect (Nonius BV, 1997-2000)'
_computing_data_reduction 'HKL Denzo and Scalepack (Otwinowski & Minor 1997)'
_computing_molecular_graphics 'Ortep-3 for Windows (Farrugia, 1997)'
_computing_publication_material 'WinGX publication routines (Farrugia, 1999)'
_computing_structure_refinement 'SHELXL-97 (Sheldrick, 1997)'
_computing_structure_solution 'SHELXS-97 (Sheldrick, 1997)'
_diffrn_ambient_temperature 298(2)
_diffrn_measured_fraction_theta_full 0.973
_diffrn_measured_fraction_theta_max 0.973
_diffrn_measurement_device '95mm CCD camera on \k-goniostat'
_diffrn_measurement_device_type KappaCCD
_diffrn_measurement_method CCD
_diffrn_orient_matrix_type 'by Nonius Collect from scalepack cell'
_diffrn_orient_matrix_UB_11 0.0838346
_diffrn_orient_matrix_UB_12 -0.0124977
_diffrn_orient_matrix_UB_13 0.0941256
_diffrn_orient_matrix_UB_21 -0.1598204
_diffrn_orient_matrix_UB_22 -0.0039926
_diffrn_orient_matrix_UB_23 0.022689
_diffrn_orient_matrix_UB_31 -0.0072319
_diffrn_orient_matrix_UB_32 -0.056643
_diffrn_orient_matrix_UB_33 -0.0223671
_diffrn_radiation_monochromator graphite
_diffrn_radiation_probe x-ray
_diffrn_radiation_type MoK\a
_diffrn_radiation_wavelength 0.71073
_diffrn_reflns_av_R_equivalents 0.0488
_diffrn_reflns_av_unetI/netI 0.0526
_diffrn_reflns_limit_h_max 13
_diffrn_reflns_limit_h_min -12
_diffrn_reflns_limit_k_max 21
_diffrn_reflns_limit_k_min -21
_diffrn_reflns_limit_l_max 5
_diffrn_reflns_limit_l_min -7
_diffrn_reflns_number 8850
_diffrn_reflns_theta_full 27.91
_diffrn_reflns_theta_max 27.91
_diffrn_reflns_theta_min 3.74
_exptl_absorpt_coefficient_mu 1.419
_exptl_absorpt_correction_T_max 0.9114
_exptl_absorpt_correction_T_min 0.8369
_exptl_absorpt_correction_type multi-scan
_exptl_absorpt_process_details
;
        [c.f. r.h. blessing, acta cryst. (1995), a51, 33-38]
;
_exptl_crystal_colour colourless
_exptl_crystal_density_diffrn 1.356
_exptl_crystal_density_method 'not measured'
_exptl_crystal_description needle
_exptl_crystal_F_000 416
_exptl_crystal_size_max 0.1
_exptl_crystal_size_mid 0.1
_exptl_crystal_size_min 0.1
_refine_diff_density_max 0.54
_refine_diff_density_min -0.73
_refine_diff_density_rms 0.092
_refine_ls_extinction_method none
_refine_ls_goodness_of_fit_ref 1.038
_refine_ls_hydrogen_treatment riding
_refine_ls_matrix_type full
_refine_ls_number_parameters 97
_refine_ls_number_reflns 2388
_refine_ls_number_restraints 0
_refine_ls_restrained_S_all 1.038
_refine_ls_R_factor_all 0.0995
_refine_ls_R_factor_gt 0.0549
_refine_ls_shift/su_max 0
_refine_ls_shift/su_mean 0
_refine_ls_structure_factor_coef Fsqd
_refine_ls_weighting_details 'calc w=1/[\s^2^(Fo^2^)+(0.0831P)^2^+0.8223P] where P=(Fo^2^+2Fc^2^)/3'
_refine_ls_weighting_scheme calc
_refine_ls_wR_factor_gt 0.1415
_refine_ls_wR_factor_ref 0.1638
_reflns_number_gt 1488
_reflns_number_total 2388
_reflns_threshold_expression >2sigma(I)
_cod_data_source_file ic026272fsi20021216_045625_8.cif
_cod_data_source_block cy3sncl298
_cod_original_cell_volume 988.79(6)
_cod_database_code 4313817

loop_
_symmetry_equiv_pos_as_xyz
'x, y, z'
'-x, y+1/2, -z'
'-x, -y, -z'
'x, -y-1/2, z'

loop_
_atom_site_label
_atom_site_type_symbol
_atom_site_fract_x
_atom_site_fract_y
_atom_site_fract_z
_atom_site_U_iso_or_equiv
_atom_site_adp_type
_atom_site_occupancy
_atom_site_symmetry_multiplicity
_atom_site_calc_flag
_atom_site_refinement_flags
_atom_site_disorder_assembly
_atom_site_disorder_group
Sn Sn 0.03585(5) 0.25 0.28319(10) 0.0694(3) Uani 1 2 d S . .
Cl Cl 0.0333(4) 0.25 0.7045(6) 0.1359(13) Uani 1 2 d S . .
C1 C 0.1392(8) 0.3564(5) 0.2718(16) 0.102(2) Uani 1 1 d . . .
H1 H 0.1188 0.367 0.0958 0.123 Uiso 1 1 calc R . .
C2 C 0.2704(13) 0.3562(8) 0.349(6) 0.340(17) Uani 1 1 d . . .
H2A H 0.3019 0.3158 0.262 0.408 Uiso 1 1 calc R . .
H2B H 0.2988 0.3426 0.5218 0.408 Uiso 1 1 calc R . .
C3 C 0.3385(17) 0.4347(9) 0.316(6) 0.362(19) Uani 1 1 d . . .
H3A H 0.4341 0.4298 0.3846 0.434 Uiso 1 1 calc R . .
H3B H 0.3187 0.4464 0.1428 0.434 Uiso 1 1 calc R . .
C4 C 0.2933(17) 0.4960(9) 0.434(3) 0.190(6) Uani 1 1 d . . .
H4A H 0.3156 0.4862 0.6088 0.228 Uiso 1 1 calc R . .
H4B H 0.3336 0.5447 0.4089 0.228 Uiso 1 1 calc R . .
C5 C 0.1630(19) 0.4989(8) 0.335(6) 0.325(18) Uani 1 1 d . . .
H5A H 0.1432 0.5115 0.1623 0.39 Uiso 1 1 calc R . .
H5B H 0.1278 0.5404 0.4126 0.39 Uiso 1 1 calc R . .
C6 C 0.093(2) 0.4223(9) 0.361(6) 0.350(18) Uani 1 1 d . . .
H6A H 0.1018 0.4142 0.533 0.42 Uiso 1 1 calc R . .
H6B H -0.0012 0.4279 0.2754 0.42 Uiso 1 1 calc R . .
C7 C -0.1765(10) 0.25 0.101(2) 0.101(3) Uani 1 2 d S . .
H7 H -0.1814 0.25 -0.0731 0.121 Uiso 1 2 calc SR . .
C8 C -0.2427(10) 0.3175(8) 0.124(4) 0.272(12) Uani 1 1 d . . .
H8A H -0.2023 0.3606 0.0629 0.326 Uiso 1 1 calc R . .
H8B H -0.2309 0.3268 0.2965 0.326 Uiso 1 1 calc R . .
C9 C -0.3933(11) 0.3165(10) -0.014(5) 0.294(14) Uani 1 1 d . . .
H9A H -0.4345 0.3626 0.0284 0.353 Uiso 1 1 calc R . .
H9B H -0.4062 0.3175 -0.1896 0.353 Uiso 1 1 calc R . .
C10 C -0.4546(15) 0.25 0.045(4) 0.168(7) Uani 1 2 d S . .
H10A H -0.5484 0.25 -0.0456 0.202 Uiso 1 2 calc SR . .
H10B H -0.4463 0.25 0.219 0.202 Uiso 1 2 calc SR . .

loop_
_atom_site_aniso_label
_atom_site_aniso_U_11
_atom_site_aniso_U_22
_atom_site_aniso_U_33
_atom_site_aniso_U_23
_atom_site_aniso_U_13
_atom_site_aniso_U_12
Sn 0.0643(4) 0.0778(4) 0.0692(4) 0 0.0245(3) 0
Cl 0.162(3) 0.183(4) 0.0743(16) 0 0.0533(18) 0
C1 0.100(5) 0.100(5) 0.112(6) -0.016(4) 0.039(4) -0.027(4)
C2 0.094(8) 0.101(8) 0.78(5) 0.028(16) 0.061(16) -0.025(7)
C3 0.156(13) 0.145(12) 0.83(6) -0.12(2) 0.22(2) -0.070(11)
C4 0.169(13) 0.171(12) 0.231(16) -0.089(11) 0.063(11) -0.094(11)
C5 0.170(14) 0.100(9) 0.71(6) -0.050(18) 0.14(2) -0.035(9)
C6 0.209(16) 0.109(10) 0.80(6) -0.087(17) 0.25(3) -0.057(11)
C7 0.057(5) 0.137(9) 0.113(8) 0 0.031(5) 0
C8 0.069(6) 0.127(9) 0.56(4) -0.021(14) 0.009(11) 0.014(6)
C9 0.075(7) 0.205(15) 0.55(4) 0.122(18) 0.009(12) 0.007(8)
C10 0.083(9) 0.26(2) 0.180(16) 0 0.063(10) 0

loop_
_atom_type_symbol
_atom_type_description
_atom_type_scat_dispersion_real
_atom_type_scat_dispersion_imag
_atom_type_scat_source
C C 0.0033 0.0016 'International Tables Vol C Tables 4.2.6.8 and 6.1.1.4'
H H 0 0 'International Tables Vol C Tables 4.2.6.8 and 6.1.1.4'
Cl Cl 0.1484 0.1585 'International Tables Vol C Tables 4.2.6.8 and 6.1.1.4'
Sn Sn -0.6537 1.4246 'International Tables Vol C Tables 4.2.6.8 and 6.1.1.4'

loop_
_geom_angle_atom_site_label_1
_geom_angle_atom_site_label_2
_geom_angle_atom_site_label_3
_geom_angle
_geom_angle_site_symmetry_1
_geom_angle_site_symmetry_3
_geom_angle_publ_flag
C1 Sn C1 117.5(5) . 4_565 ?
C1 Sn C7 116.6(3) . . ?
C1 Sn C7 116.6(3) 4_565 . ?
C1 Sn Cl 100.8(2) . . ?
C1 Sn Cl 100.8(2) 4_565 . ?
C7 Sn Cl 99.3(3) . . ?
C1 Sn Cl 79.7(2) . 1_554 ?
C1 Sn Cl 79.7(2) 4_565 1_554 ?
C7 Sn Cl 79.7(3) . 1_554 ?
Cl Sn Cl 178.96(18) . 1_554 ?
Sn Cl Sn 178.96(18) . 1_556 ?
C2 C1 C6 109.2(14) . . ?
C2 C1 Sn 118.6(8) . . ?
C6 C1 Sn 116.6(8) . . ?
C1 C2 C3 115.4(13) . . ?
C4 C3 C2 110.8(17) . . ?
C5 C4 C3 106.4(15) . . ?
C4 C5 C6 113.2(18) . . ?
C1 C6 C5 115.5(14) . . ?
C8 C7 C8 114.4(14) . 4_565 ?
C8 C7 Sn 115.7(7) . . ?
C8 C7 Sn 115.7(7) 4_565 . ?
C7 C8 C9 114.4(13) . . ?
C10 C9 C8 111.2(14) . . ?
C9 C10 C9 109(2) . 4_565 ?

loop_
_geom_bond_atom_site_label_1
_geom_bond_atom_site_label_2
_geom_bond_distance
_geom_bond_site_symmetry_2
_geom_bond_publ_flag
Sn C1 2.142(8) . ?
Sn C1 2.142(8) 4_565 ?
Sn C7 2.169(10) . ?
Sn Cl 2.415(3) . ?
Sn Cl 3.298(3) 1_554 ?
Cl Sn 3.298(3) 1_556 ?
C1 C2 1.320(15) . ?
C1 C6 1.389(17) . ?
C2 C3 1.568(19) . ?
C3 C4 1.41(2) . ?
C4 C5 1.32(2) . ?
C5 C6 1.541(18) . ?
C7 C8 1.380(13) . ?
C7 C8 1.380(13) 4_565 ?
C8 C9 1.548(16) . ?
C9 C10 1.404(16) . ?
C10 C9 1.404(16) 4_565 ?
